data_4305594
loop_
_publ_author_name
'Desmond J. Hubbard'
'Alexander R. Johnston'
'Hernan Sanchez Casalongue'
'Amy Narducci Sarjeant'
'Alexander J. Norquist'

_publ_section_title
;
Synthetic Approaches for Noncentrosymmetric Molybdates
;
_journal_name_full 'Inorganic Chemistry'
_journal_page_first 8518
_journal_page_last 8525
_journal_paper_doi 10.1021/ic800572g
_journal_volume 47
_journal_year 2008
_chemical_formula_moiety 'C18 H62 F2 Mo8 N6 O30'
_chemical_formula_sum 'C18 H62 F2 Mo8 N6 O30'
_chemical_formula_weight 1657.23
_space_group_IT_number 2
_symmetry_cell_setting triclinic
_symmetry_space_group_name_Hall '-P 1'
_symmetry_space_group_name_H-M 'P -1'
_atom_sites_solution_hydrogens geom
_atom_sites_solution_primary direct
_audit_creation_date 06-12-04
_audit_creation_method CRYSTALS_ver_12.84
_cell_angle_alpha 76.889(11)
_cell_angle_beta 84.499(11)
_cell_angle_gamma 86.399(11)
_cell_formula_units_Z 2
_cell_length_a 10.2439(14)
_cell_length_b 10.8055(14)
_cell_length_c 21.380(3)
_cell_measurement_reflns_used 17303
_cell_measurement_temperature 110
_cell_measurement_theta_max 29.8496
_cell_measurement_theta_min 3.7703
_cell_volume 2292.2(5)
_computing_cell_refinement 'DENZO/SCALEPACK (Otwinowski & Minor, 1997)'
_computing_data_collection 'COLLECT (Nonius, 1997-2001).'
_computing_data_reduction 'DENZO/SCALEPACK (Otwinowski & Minor, 1997)'
_computing_molecular_graphics 'CAMERON (Watkin et al., 1996)'
_computing_publication_material 'CRYSTALS (Betteridge et al., 2003)'
_computing_structure_refinement 'CRYSTALS (Betteridge et al., 2003)'
_computing_structure_solution 'USER DEFINED STRUCTURE SOLUTION'
_diffrn_ambient_temperature 110
_diffrn_measured_fraction_theta_full 0.978
_diffrn_measured_fraction_theta_max 0.876
_diffrn_measurement_device_type 'Nonius KappaCCD'
_diffrn_measurement_method \w
_diffrn_radiation_monochromator graphite
_diffrn_radiation_type 'Mo K\a'
_diffrn_radiation_wavelength 0.71073
_diffrn_reflns_av_R_equivalents 0.030
_diffrn_reflns_limit_h_max 13
_diffrn_reflns_limit_h_min -13
_diffrn_reflns_limit_k_max 15
_diffrn_reflns_limit_k_min -14
_diffrn_reflns_limit_l_max 29
_diffrn_reflns_limit_l_min -29
_diffrn_reflns_number 30478
_diffrn_reflns_theta_full 25.148
_diffrn_reflns_theta_max 29.938
_diffrn_reflns_theta_min 3.781
_diffrn_standards_number 0
_exptl_absorpt_coefficient_mu 2.220
_exptl_absorpt_correction_T_max 0.80
_exptl_absorpt_correction_T_min 0.80
_exptl_absorpt_correction_type multi-scan
_exptl_absorpt_process_details 'DENZO/SCALEPACK (Otwinowski & Minor, 1997)'
_exptl_crystal_colour colorless
_exptl_crystal_density_diffrn 2.388
_exptl_crystal_description rod
_exptl_crystal_F_000 1612
_exptl_crystal_size_max 0.200
_exptl_crystal_size_mid 0.140
_exptl_crystal_size_min 0.089
_refine_diff_density_max 0.70
_refine_diff_density_min -1.04
_refine_ls_extinction_coef 8.2(12)
_refine_ls_extinction_method 'Larson (1970), Equation 22'
_refine_ls_goodness_of_fit_ref 0.8941
_refine_ls_hydrogen_treatment noref
_refine_ls_matrix_type full
_refine_ls_number_parameters 578
_refine_ls_number_reflns 7536
_refine_ls_number_restraints 0
_refine_ls_R_factor_all 0.0379
_refine_ls_R_factor_gt 0.0217
_refine_ls_shift/su_max 0.001968
_refine_ls_structure_factor_coef Fsqd
_refine_ls_weighting_details
;
 Method, part 1, Chebychev polynomial, (Watkin, 1994, Prince, 1982) 
 [weight] = 1.0/[A~0~*T~0~(x)+A~1~*T~1~(x) ... +A~n-1~]*T~n-1~(x)] 
 where A~i~ are the Chebychev coefficients listed below and x= Fcalc/Fmax 
 Method = Robust Weighting (Prince, 1982) 
 W = [weight] * [1-(deltaF/6*sigmaF)^2^]^2^ 
 A~i~ are: 
 26.1 38.4 26.2 9.32 3.87 
;
_refine_ls_weighting_scheme calc
_refine_ls_wR_factor_all 0.0551
_refine_ls_wR_factor_gt 0.0547
_refine_ls_wR_factor_ref 0.0547
_reflns_limit_h_max 13
_reflns_limit_h_min -13
_reflns_limit_k_max 15
_reflns_limit_k_min -14
_reflns_limit_l_max 29
_reflns_limit_l_min 0
_reflns_number_gt 7536
_reflns_number_total 11674
_reflns_threshold_expression I>3.0\s(I)
_oxford_diffrn_Wilson_B_factor 0.00
_oxford_diffrn_Wilson_scale 0.00
_oxford_refine_ls_scale 0.14189(4)
_oxford_structure_analysis_title '12041323 Compound X'
_cod_data_source_file ic800572g-file002_5.cif
_cod_data_source_block 0319_compound-5
_cod_depositor_comments
;
The following automatic conversions were performed:
'_symmetry_cell_setting' value 'Triclinic' changed to 'triclinic'
according to '/home/saulius/struct/CIF-dictionaries/cif_core.dic'
dictionary named 'cif_core.dic' version 2.4.1 from 2010-06-29.

Automatic conversion script
Id: cif_fix_enum 1527 2010-12-29 10:47:43Z saulius 
;
_cod_original_sg_symbol_H-M 'P -1 '
_cod_database_code 4305594

loop_
_symmetry_equiv_pos_as_xyz
x,y,z
-x,-y,-z

loop_
_atom_site_label
_atom_site_type_symbol
_atom_site_fract_x
_atom_site_fract_y
_atom_site_fract_z
_atom_site_U_iso_or_equiv
_atom_site_occupancy
_atom_site_adp_type
_atom_site_refinement_flags_posn
_atom_site_refinement_flags_adp
_atom_site_refinement_flags_occupancy
_atom_site_disorder_assembly
_atom_site_disorder_group
_atom_site_attached_hydrogens
Mo1 Mo 1.08601(3) 0.06317(3) 0.725978(15) 0.0088 1.0000 Uani . . . . . .
Mo2 Mo 0.89232(3) 0.01690(3) 0.858425(14) 0.0071 1.0000 Uani . . . . . .
Mo3 Mo 0.89039(3) 0.31058(2) 0.752439(14) 0.0060 1.0000 Uani . . . . . .
Mo4 Mo 0.66264(3) 0.22587(2) 0.882267(14) 0.0068 1.0000 Uani . . . . . .
Mo5 Mo 0.83095(3) 0.25743(3) 0.614726(14) 0.0072 1.0000 Uani . . . . . .
Mo6 Mo 0.60345(3) 0.16982(2) 0.744636(14) 0.0061 1.0000 Uani . . . . . .
Mo7 Mo 0.60023(3) 0.46467(3) 0.639776(14) 0.0072 1.0000 Uani . . . . . .
Mo8 Mo 0.40165(3) 0.41239(3) 0.770686(15) 0.0088 1.0000 Uani . . . . . .
O1 O 1.2079(3) -0.0068(3) 0.77327(14) 0.0162 1.0000 Uani . . . . . .
O2 O 1.1037(3) -0.0041(3) 0.66070(14) 0.0167 1.0000 Uani . . . . . .
O3 O 1.0045(2) 0.1825(2) 0.79537(12) 0.0076 1.0000 Uani . . . . . .
O4 O 0.9465(2) -0.0346(2) 0.77764(12) 0.0091 1.0000 Uani . . . . . .
O5 O 0.9324(3) 0.1901(2) 0.68576(12) 0.0094 1.0000 Uani . . . . . .
O6 O 1.0314(3) -0.0285(2) 0.89885(13) 0.0125 1.0000 Uani . . . . . .
O7 O 0.7889(3) -0.1053(2) 0.88747(13) 0.0116 1.0000 Uani . . . . . .
O8 O 0.8277(2) 0.1415(2) 0.90748(12) 0.0091 1.0000 Uani . . . . . .
O9 O 0.7483(2) 0.1430(2) 0.80053(12) 0.0077 1.0000 Uani . . . . . .
O10 O 0.9883(2) 0.4305(2) 0.71328(13) 0.0100 1.0000 Uani . . . . . .
O11 O 0.7439(2) 0.3381(2) 0.69735(12) 0.0078 1.0000 Uani . . . . . .
O12 O 0.8117(2) 0.3681(2) 0.81723(12) 0.0088 1.0000 Uani . . . . . .
O13 O 0.6426(3) 0.3393(2) 0.92762(13) 0.0134 1.0000 Uani . . . . . .
O14 O 0.5611(2) 0.1081(2) 0.92236(12) 0.0099 1.0000 Uani . . . . . .
O15 O 0.5580(2) 0.2891(2) 0.81167(12) 0.0087 1.0000 Uani . . . . . .
O16 O 0.9328(3) 0.3774(2) 0.57730(13) 0.0118 1.0000 Uani . . . . . .
O17 O 0.8524(3) 0.1481(2) 0.56734(13) 0.0136 1.0000 Uani . . . . . .
O18 O 0.6831(3) 0.1131(2) 0.67923(12) 0.0093 1.0000 Uani . . . . . .
O19 O 0.6668(2) 0.3431(2) 0.58963(12) 0.0089 1.0000 Uani . . . . . .
O20 O 0.5062(3) 0.0492(2) 0.78411(13) 0.0101 1.0000 Uani . . . . . .
O21 O 0.4886(2) 0.2963(2) 0.70143(12) 0.0091 1.0000 Uani . . . . . .
O22 O 0.7022(3) 0.5884(2) 0.61323(13) 0.0125 1.0000 Uani . . . . . .
O23 O 0.4615(3) 0.5102(2) 0.59885(13) 0.0119 1.0000 Uani . . . . . .
O24 O 0.5415(2) 0.5122(2) 0.72107(12) 0.0100 1.0000 Uani . . . . . .
O25 O 0.3769(3) 0.4810(3) 0.83590(14) 0.0166 1.0000 Uani . . . . . .
O26 O 0.2808(3) 0.4795(3) 0.72199(14) 0.0153 1.0000 Uani . . . . . .
O27 O 0.2282(3) 0.4299(3) 0.09065(15) 0.0236 1.0000 Uani . . . . . .
O28 O 0.6149(3) 0.5560(3) 0.02886(15) 0.0268 1.0000 Uani . . . . . .
O29 O 0.8371(4) 0.9841(3) 0.48017(17) 0.0346 1.0000 Uani . . . . . .
O30 O 0.2932(4) 0.0884(3) 0.39443(17) 0.0310 1.0000 Uani . . . . . .
F1 F 1.1894(2) 0.2162(2) 0.68973(12) 0.0202 1.0000 Uani . . . . . .
F2 F 0.3017(2) 0.2578(2) 0.80679(13) 0.0211 1.0000 Uani . . . . . .
N1 N 0.1096(3) 0.2856(3) 0.20281(16) 0.0129 1.0000 Uani . . . . . .
N2 N 0.4149(3) 0.2419(3) 0.28878(16) 0.0130 1.0000 Uani . . . . . .
N3 N 1.1695(3) 0.4886(3) 0.60354(15) 0.0121 1.0000 Uani . . . . . .
N4 N 1.3611(3) 0.2691(3) 0.58523(15) 0.0116 1.0000 Uani . . . . . .
N5 N 1.3178(3) -0.0034(3) 0.89259(16) 0.0136 1.0000 Uani . . . . . .
N6 N 1.1265(3) 0.2146(3) 0.91172(16) 0.0140 1.0000 Uani . . . . . .
C1 C 0.1987(4) 0.2992(3) 0.2514(2) 0.0162 1.0000 Uani . . . . . .
C2 C 0.3293(4) 0.2322(3) 0.23830(19) 0.0152 1.0000 Uani . . . . . .
C3 C -0.0256(4) 0.3419(4) 0.2128(2) 0.0177 1.0000 Uani . . . . . .
C4 C -0.1107(4) 0.3231(4) 0.1622(2) 0.0188 1.0000 Uani . . . . . .
C5 C 0.5524(4) 0.1879(4) 0.2789(2) 0.0171 1.0000 Uani . . . . . .
C6 C 0.6301(4) 0.1998(4) 0.3336(2) 0.0187 1.0000 Uani . . . . . .
C7 C 1.2158(4) 0.4575(3) 0.54041(17) 0.0115 1.0000 Uani . . . . . .
C8 C 1.2489(4) 0.3177(3) 0.54495(18) 0.0135 1.0000 Uani . . . . . .
C9 C 1.1415(4) 0.6285(3) 0.59998(19) 0.0144 1.0000 Uani . . . . . .
C10 C 1.0108(4) 0.6743(3) 0.5742(2) 0.0151 1.0000 Uani . . . . . .
C11 C 1.4302(4) 0.1505(3) 0.57197(19) 0.0143 1.0000 Uani . . . . . .
C12 C 1.5113(4) 0.1769(4) 0.5075(2) 0.0224 1.0000 Uani . . . . . .
C13 C 1.2761(4) 0.0296(3) 0.95540(18) 0.0123 1.0000 Uani . . . . . .
C14 C 1.2417(4) 0.1695(3) 0.95041(18) 0.0141 1.0000 Uani . . . . . .
C15 C 1.3491(4) -0.1436(3) 0.8985(2) 0.0150 1.0000 Uani . . . . . .
C16 C 1.4799(4) -0.1862(3) 0.92535(19) 0.0153 1.0000 Uani . . . . . .
C17 C 1.0634(4) 0.3379(3) 0.92188(19) 0.0154 1.0000 Uani . . . . . .
C18 C 0.9883(4) 0.3220(4) 0.9875(2) 0.0226 1.0000 Uani . . . . . .
H1 H 0.2512 0.5148 0.0966 0.0284 1.0000 Uiso . . . . . .
H2 H 0.2844 0.4082 0.0535 0.0284 1.0000 Uiso . . . . . .
H3 H 0.6243 0.5205 0.0756 0.0318 1.0000 Uiso . . . . . .
H4 H 0.5211 0.5548 0.0198 0.0318 1.0000 Uiso . . . . . .
H5 H 0.8707 1.0563 0.4953 0.0420 1.0000 Uiso . . . . . .
H6 H 0.8743 0.9856 0.4352 0.0420 1.0000 Uiso . . . . . .
H7 H 0.2437 0.0814 0.4376 0.0365 1.0000 Uiso . . . . . .
H8 H 0.3137 0.0015 0.3863 0.0365 1.0000 Uiso . . . . . .
H9 H 0.1484 0.3295 0.1595 0.0161 1.0000 Uiso . . . . . .
H10 H 0.1032 0.1929 0.2042 0.0161 1.0000 Uiso . . . . . .
H11 H 0.2096 0.3892 0.2479 0.0198 1.0000 Uiso . . . . . .
H12 H 0.1592 0.2612 0.2937 0.0202 1.0000 Uiso . . . . . .
H13 H 0.3694 0.2717 0.1964 0.0203 1.0000 Uiso . . . . . .
H14 H 0.3169 0.1430 0.2404 0.0204 1.0000 Uiso . . . . . .
H15 H 0.4194 0.3336 0.2898 0.0157 1.0000 Uiso . . . . . .
H16 H 0.3745 0.1943 0.3311 0.0157 1.0000 Uiso . . . . . .
H17 H -0.0625 0.2969 0.2552 0.0213 1.0000 Uiso . . . . . .
H18 H -0.0217 0.4318 0.2119 0.0210 1.0000 Uiso . . . . . .
H19 H -0.1186 0.2345 0.1659 0.0301 1.0000 Uiso . . . . . .
H20 H -0.0696 0.3595 0.1204 0.0302 1.0000 Uiso . . . . . .
H21 H -0.1968 0.3632 0.1665 0.0302 1.0000 Uiso . . . . . .
H22 H 0.5926 0.2375 0.2386 0.0239 1.0000 Uiso . . . . . .
H23 H 0.5501 0.0990 0.2768 0.0243 1.0000 Uiso . . . . . .
H24 H 0.6270 0.2867 0.3375 0.0280 1.0000 Uiso . . . . . .
H25 H 0.5926 0.1480 0.3730 0.0281 1.0000 Uiso . . . . . .
H26 H 0.7201 0.1710 0.3262 0.0282 1.0000 Uiso . . . . . .
H27 H 1.0875 0.4429 0.6208 0.0132 1.0000 Uiso . . . . . .
H28 H 1.2393 0.4587 0.6339 0.0132 1.0000 Uiso . . . . . .
H29 H 1.1463 0.4827 0.5116 0.0141 1.0000 Uiso . . . . . .
H30 H 1.2933 0.5056 0.5228 0.0140 1.0000 Uiso . . . . . .
H31 H 1.1735 0.2689 0.5636 0.0162 1.0000 Uiso . . . . . .
H32 H 1.2735 0.3042 0.5016 0.0160 1.0000 Uiso . . . . . .
H33 H 1.3260 0.2514 0.6317 0.0140 1.0000 Uiso . . . . . .
H34 H 1.4263 0.3372 0.5773 0.0140 1.0000 Uiso . . . . . .
H35 H 1.1420 0.6454 0.6422 0.0162 1.0000 Uiso . . . . . .
H36 H 1.2105 0.6745 0.5716 0.0158 1.0000 Uiso . . . . . .
H37 H 0.9419 0.6240 0.5996 0.0229 1.0000 Uiso . . . . . .
H38 H 0.9936 0.7619 0.5766 0.0231 1.0000 Uiso . . . . . .
H39 H 1.0121 0.6681 0.5302 0.0230 1.0000 Uiso . . . . . .
H40 H 1.3654 0.0891 0.5719 0.0173 1.0000 Uiso . . . . . .
H41 H 1.4889 0.1178 0.6058 0.0171 1.0000 Uiso . . . . . .
H42 H 1.5597 0.1011 0.5013 0.0361 1.0000 Uiso . . . . . .
H43 H 1.5722 0.2417 0.5064 0.0360 1.0000 Uiso . . . . . .
H44 H 1.4551 0.2056 0.4730 0.0359 1.0000 Uiso . . . . . .
H45 H 1.3981 0.0438 0.8731 0.0150 1.0000 Uiso . . . . . .
H46 H 1.2453 0.0229 0.8636 0.0150 1.0000 Uiso . . . . . .
H47 H 1.3486 0.0056 0.9823 0.0132 1.0000 Uiso . . . . . .
H48 H 1.2018 -0.0199 0.9754 0.0126 1.0000 Uiso . . . . . .
H49 H 1.3163 0.2203 0.9304 0.0159 1.0000 Uiso . . . . . .
H50 H 1.2191 0.1833 0.9936 0.0157 1.0000 Uiso . . . . . .
H51 H 1.1572 0.2249 0.8651 0.0165 1.0000 Uiso . . . . . .
H52 H 1.0593 0.1483 0.9241 0.0165 1.0000 Uiso . . . . . .
H53 H 1.2808 -0.1897 0.9276 0.0178 1.0000 Uiso . . . . . .
H54 H 1.3488 -0.1642 0.8567 0.0181 1.0000 Uiso . . . . . .
H55 H 1.4962 -0.2751 0.9266 0.0208 1.0000 Uiso . . . . . .
H56 H 1.5485 -0.1393 0.8979 0.0210 1.0000 Uiso . . . . . .
H57 H 1.4798 -0.1724 0.9677 0.0208 1.0000 Uiso . . . . . .
H58 H 1.1301 0.3990 0.9182 0.0182 1.0000 Uiso . . . . . .
H59 H 1.0030 0.3682 0.8887 0.0180 1.0000 Uiso . . . . . .
H60 H 1.0466 0.2938 1.0210 0.0341 1.0000 Uiso . . . . . .
H61 H 0.9223 0.2607 0.9916 0.0341 1.0000 Uiso . . . . . .
H62 H 0.9463 0.4021 0.9918 0.0342 1.0000 Uiso . . . . . .

loop_
_atom_site_aniso_label
_atom_site_aniso_U_11
_atom_site_aniso_U_22
_atom_site_aniso_U_33
_atom_site_aniso_U_23
_atom_site_aniso_U_13
_atom_site_aniso_U_12
Mo1 0.00974(14) 0.00885(12) 0.00663(15) -0.00019(10) -0.00014(11) 0.00166(10)
Mo2 0.00757(14) 0.00648(11) 0.00620(14) 0.00124(10) -0.00124(10) -0.00043(10)
Mo3 0.00742(13) 0.00532(11) 0.00464(14) 0.00028(9) -0.00107(10) -0.00070(9)
Mo4 0.00820(14) 0.00714(11) 0.00450(14) 0.00008(10) -0.00072(10) -0.00025(10)
Mo5 0.00925(14) 0.00755(11) 0.00434(14) -0.00034(10) -0.00091(10) -0.00076(10)
Mo6 0.00741(13) 0.00559(11) 0.00480(14) 0.00047(10) -0.00118(10) -0.00081(9)
Mo7 0.00789(14) 0.00693(11) 0.00573(14) 0.00141(10) -0.00149(10) -0.00069(10)
Mo8 0.00955(14) 0.00914(12) 0.00634(15) 0.00068(10) -0.00056(11) 0.00172(10)
O1 0.0112(13) 0.0200(12) 0.0159(15) -0.0006(11) -0.0033(11) 0.0024(10)
O2 0.0188(14) 0.0186(12) 0.0125(14) -0.0043(11) -0.0024(11) 0.0054(11)
O3 0.0075(12) 0.0090(10) 0.0058(12) -0.0002(9) -0.0013(9) -0.0006(9)
O4 0.0088(12) 0.0085(10) 0.0094(13) -0.0008(9) 0.0007(9) -0.0015(9)
O5 0.0123(12) 0.0077(10) 0.0083(12) -0.0017(9) -0.0022(10) 0.0011(9)
O6 0.0138(13) 0.0116(11) 0.0114(13) 0.0002(10) -0.0061(10) 0.0013(10)
O7 0.0135(13) 0.0095(10) 0.0104(13) 0.0015(9) -0.0010(10) -0.0023(9)
O8 0.0086(12) 0.0114(10) 0.0075(12) -0.0024(9) -0.0004(9) -0.0015(9)
O9 0.0088(12) 0.0064(9) 0.0072(12) 0.0002(9) -0.0033(9) 0.0023(8)
O10 0.0087(12) 0.0092(10) 0.0116(13) -0.0006(9) -0.0010(10) -0.0025(9)
O11 0.0092(12) 0.0081(10) 0.0059(12) -0.0010(9) -0.0002(9) 0.0000(9)
O12 0.0121(12) 0.0085(10) 0.0059(12) -0.0009(9) -0.0030(9) -0.0001(9)
O13 0.0168(13) 0.0134(11) 0.0103(13) -0.0031(10) -0.0012(10) -0.0012(10)
O14 0.0110(12) 0.0120(10) 0.0052(12) 0.0019(9) -0.0010(9) -0.0017(9)
O15 0.0082(11) 0.0088(10) 0.0084(12) -0.0005(9) -0.0015(9) 0.0012(9)
O16 0.0117(13) 0.0118(11) 0.0107(13) 0.0009(9) -0.0008(10) -0.0030(9)
O17 0.0153(13) 0.0138(11) 0.0117(13) -0.0035(10) 0.0002(10) -0.0002(10)
O18 0.0132(12) 0.0094(10) 0.0054(12) -0.0016(9) -0.0004(9) -0.0020(9)
O19 0.0102(12) 0.0120(10) 0.0047(12) -0.0015(9) -0.0024(9) 0.0004(9)
O20 0.0127(13) 0.0100(10) 0.0068(12) 0.0005(9) -0.0006(10) -0.0028(9)
O21 0.0093(12) 0.0091(10) 0.0085(13) 0.0002(9) -0.0026(9) -0.0012(9)
O22 0.0126(13) 0.0113(11) 0.0124(13) 0.0004(10) -0.0007(10) -0.0034(10)
O23 0.0118(13) 0.0127(11) 0.0106(13) 0.0004(9) -0.0056(10) 0.0012(9)
O24 0.0123(12) 0.0077(10) 0.0089(13) 0.0005(9) -0.0010(10) -0.0015(9)
O25 0.0174(14) 0.0197(12) 0.0120(14) -0.0048(11) 0.0005(11) 0.0054(11)
O26 0.0108(13) 0.0208(12) 0.0117(14) 0.0019(10) -0.0022(10) 0.0009(10)
O27 0.0292(16) 0.0179(13) 0.0234(17) -0.0048(12) 0.0054(13) -0.0091(12)
O28 0.0285(17) 0.0363(16) 0.0142(15) -0.0044(13) 0.0000(12) 0.0021(13)
O29 0.050(2) 0.0355(17) 0.0223(17) -0.0129(14) 0.0094(15) -0.0231(17)
O30 0.050(2) 0.0202(14) 0.0234(18) -0.0075(13) 0.0102(15) -0.0166(14)
F1 0.0182(12) 0.0183(10) 0.0204(13) 0.0012(9) 0.0042(10) -0.0014(9)
F2 0.0192(12) 0.0182(10) 0.0227(14) -0.0003(10) 0.0064(10) -0.0044(9)
N1 0.0157(15) 0.0114(12) 0.0125(15) -0.0050(11) -0.0004(12) 0.0008(11)
N2 0.0111(14) 0.0122(13) 0.0174(16) -0.0057(12) -0.0032(12) 0.0002(11)
N3 0.0129(15) 0.0145(13) 0.0070(15) 0.0014(11) -0.0026(12) 0.0020(11)
N4 0.0156(16) 0.0128(12) 0.0059(15) -0.0011(11) -0.0025(12) 0.0008(11)
N5 0.0167(16) 0.0140(13) 0.0091(16) -0.0013(12) -0.0007(12) 0.0009(12)
N6 0.0211(17) 0.0117(13) 0.0094(16) -0.0025(11) -0.0037(13) 0.0029(12)
C1 0.0172(18) 0.0141(15) 0.019(2) -0.0082(14) -0.0033(15) 0.0019(14)
C2 0.0188(18) 0.0160(15) 0.0125(18) -0.0068(14) -0.0052(14) 0.0045(14)
C3 0.0150(18) 0.0177(16) 0.021(2) -0.0072(15) -0.0035(15) 0.0049(14)
C4 0.0166(19) 0.0160(16) 0.026(2) -0.0065(15) -0.0079(16) 0.0008(14)
C5 0.0126(17) 0.0202(17) 0.022(2) -0.0129(16) -0.0020(15) 0.0053(14)
C6 0.0158(19) 0.0174(16) 0.024(2) -0.0056(15) -0.0069(16) 0.0041(14)
C7 0.0127(17) 0.0167(15) 0.0037(16) -0.0002(13) 0.0003(13) 0.0001(13)
C8 0.0161(18) 0.0158(15) 0.0081(17) -0.0004(13) -0.0032(13) -0.0019(13)
C9 0.0173(19) 0.0121(14) 0.0139(19) -0.0020(13) -0.0024(14) -0.0020(13)
C10 0.0153(18) 0.0135(15) 0.0152(19) -0.0010(14) -0.0011(14) 0.0017(13)
C11 0.0165(18) 0.0115(14) 0.0147(19) -0.0028(13) -0.0025(14) 0.0013(13)
C12 0.019(2) 0.031(2) 0.020(2) -0.0128(18) 0.0003(16) 0.0006(17)
C13 0.0136(17) 0.0133(15) 0.0076(17) 0.0025(13) -0.0014(13) 0.0002(13)
C14 0.0170(18) 0.0162(15) 0.0076(17) 0.0010(13) -0.0015(14) -0.0009(14)
C15 0.0123(17) 0.0127(15) 0.021(2) -0.0045(14) -0.0041(15) 0.0001(13)
C16 0.0162(19) 0.0159(15) 0.0115(18) 0.0005(14) -0.0001(14) 0.0026(14)
C17 0.0195(19) 0.0096(14) 0.0161(19) -0.0006(13) -0.0035(15) 0.0016(13)
C18 0.023(2) 0.027(2) 0.018(2) -0.0088(17) -0.0011(17) 0.0062(17)

loop_
_atom_type_symbol
_atom_type_scat_dispersion_real
_atom_type_scat_dispersion_imag
_atom_type_scat_Cromer_Mann_a1
_atom_type_scat_Cromer_Mann_b1
_atom_type_scat_Cromer_Mann_a2
_atom_type_scat_Cromer_Mann_b2
_atom_type_scat_Cromer_Mann_a3
_atom_type_scat_Cromer_Mann_b3
_atom_type_scat_Cromer_Mann_a4
_atom_type_scat_Cromer_Mann_b4
_atom_type_scat_Cromer_Mann_c
_atom_type_scat_source
Mo -1.6832 0.6857 3.7025 0.2772 17.2356 1.0958 12.8876 11.0040 3.7429 61.6584 4.3875 'International Tables Vol C 4.2.6.8 and 6.1.1.4'
O 0.0106 0.0060 3.0485 13.2771 2.2868 5.7011 1.5463 0.3239 0.8670 32.9089 0.2508 'International Tables Vol C 4.2.6.8 and 6.1.1.4'
F 0.0171 0.0103 3.5392 10.2825 2.6412 4.2944 1.5170 0.2615 1.0243 26.1476 0.2776 'International Tables Vol C 4.2.6.8 and 6.1.1.4'
C 0.0033 0.0016 2.3100 20.8439 1.0200 10.2075 1.5886 0.5687 0.8650 51.6512 0.2156 'International Tables Vol C 4.2.6.8 and 6.1.1.4'
N 0.0061 0.0033 12.2126 0.0057 3.1322 9.8933 2.0125 28.9975 1.1663 0.5826 -11.5290 'International Tables Vol C 4.2.6.8 and 6.1.1.4'
H 0.0000 0.0000 0.4930 10.5109 0.3229 26.1257 0.1402 3.1424 0.0408 57.7998 0.0030 'International Tables Vol C 4.2.6.8 and 6.1.1.4'

loop_
_geom_angle_atom_site_label_1
_geom_angle_site_symmetry_1
_geom_angle_atom_site_label_2
_geom_angle_site_symmetry_2
_geom_angle_atom_site_label_3
_geom_angle_site_symmetry_3
_geom_angle
_geom_angle_publ_flag
Mo2 . Mo1 . Mo3 . 62.962(15) yes
Mo2 . Mo1 . O1 . 86.24(10) yes
Mo3 . Mo1 . O1 . 124.51(10) yes
Mo2 . Mo1 . O2 . 134.02(10) yes
Mo3 . Mo1 . O2 . 129.42(10) yes
O1 . Mo1 . O2 . 105.49(14) yes
Mo2 . Mo1 . O3 . 44.44(6) yes
Mo3 . Mo1 . O3 . 32.16(6) yes
O1 . Mo1 . O3 . 93.56(12) yes
O2 . Mo1 . O3 . 160.91(12) yes
Mo2 . Mo1 . O4 . 33.24(7) yes
Mo3 . Mo1 . O4 . 82.90(7) yes
O1 . Mo1 . O4 . 95.59(12) yes
O2 . Mo1 . O4 . 100.79(12) yes
O3 . Mo1 . O4 . 75.54(9) yes
Mo2 . Mo1 . O5 . 85.10(7) yes
Mo3 . Mo1 . O5 . 38.18(7) yes
O1 . Mo1 . O5 . 162.51(11) yes
O2 . Mo1 . O5 . 91.42(12) yes
O3 . Mo1 . O5 . 69.71(9) yes
Mo2 . Mo1 . F1 . 125.75(8) yes
Mo3 . Mo1 . F1 . 74.52(7) yes
O1 . Mo1 . F1 . 91.86(12) yes
O2 . Mo1 . F1 . 98.65(12) yes
O3 . Mo1 . F1 . 81.76(9) yes
O4 . Mo1 . O5 . 85.39(10) yes
O4 . Mo1 . F1 . 156.47(10) yes
O5 . Mo1 . F1 . 81.00(10) yes
Mo1 . Mo2 . Mo4 . 120.944(16) yes
Mo1 . Mo2 . O3 . 43.64(6) yes
Mo4 . Mo2 . O3 . 86.69(7) yes
Mo1 . Mo2 . O4 . 32.85(7) yes
Mo4 . Mo2 . O4 . 127.02(8) yes
O3 . Mo2 . O4 . 74.39(9) yes
Mo1 . Mo2 . O6 . 86.85(10) yes
Mo4 . Mo2 . O6 . 128.54(9) yes
O3 . Mo2 . O6 . 88.11(11) yes
O4 . Mo2 . O6 . 100.30(12) yes
Mo1 . Mo2 . O7 . 127.50(9) yes
Mo4 . Mo2 . O7 . 91.60(9) yes
O3 . Mo2 . O7 . 164.91(11) yes
O4 . Mo2 . O7 . 94.93(11) yes
O6 . Mo2 . O7 . 104.53(12) yes
Mo1 . Mo2 . O8 . 127.41(7) yes
Mo4 . Mo2 . O8 . 33.03(7) yes
O3 . Mo2 . O8 . 83.85(9) yes
O4 . Mo2 . O8 . 152.48(10) yes
O6 . Mo2 . O8 . 95.52(12) yes
Mo1 . Mo2 . O9 . 85.78(7) yes
Mo4 . Mo2 . O9 . 43.14(7) yes
O3 . Mo2 . O9 . 72.96(9) yes
O4 . Mo2 . O9 . 83.89(10) yes
O6 . Mo2 . O9 . 158.87(10) yes
O7 . Mo2 . O8 . 102.74(12) yes
O7 . Mo2 . O9 . 95.65(11) yes
O8 . Mo2 . O9 . 73.62(10) yes
Mo1 . Mo3 . Mo4 . 112.512(17) yes
Mo1 . Mo3 . Mo5 . 72.162(16) yes
Mo4 . Mo3 . Mo5 . 118.678(15) yes
Mo1 . Mo3 . Mo6 . 95.003(17) yes
Mo4 . Mo3 . Mo6 . 56.531(13) yes
Mo5 . Mo3 . Mo6 . 62.150(14) yes
Mo1 . Mo3 . O3 . 39.46(7) yes
Mo4 . Mo3 . O3 . 87.64(8) yes
Mo5 . Mo3 . O3 . 110.98(7) yes
Mo6 . Mo3 . O3 . 106.94(7) yes
Mo1 . Mo3 . O5 . 38.09(7) yes
Mo4 . Mo3 . O5 . 120.14(7) yes
Mo5 . Mo3 . O5 . 34.20(7) yes
Mo6 . Mo3 . O5 . 73.45(7) yes
O3 . Mo3 . O5 . 76.83(10) yes
Mo1 . Mo3 . O9 . 81.05(6) yes
Mo4 . Mo3 . O9 . 39.86(6) yes
Mo5 . Mo3 . O9 . 86.68(6) yes
Mo6 . Mo3 . O9 . 33.70(6) yes
O3 . Mo3 . O9 . 76.73(9) yes
Mo1 . Mo3 . O10 . 98.65(9) yes
Mo4 . Mo3 . O10 . 142.57(9) yes
Mo5 . Mo3 . O10 . 89.65(9) yes
Mo6 . Mo3 . O10 . 142.92(9) yes
O3 . Mo3 . O10 . 105.46(11) yes
Mo1 . Mo3 . O11 . 110.58(7) yes
Mo4 . Mo3 . O11 . 87.47(8) yes
Mo5 . Mo3 . O11 . 42.42(7) yes
Mo6 . Mo3 . O11 . 42.07(7) yes
O3 . Mo3 . O11 . 142.35(9) yes
Mo1 . Mo3 . O12 . 139.27(8) yes
Mo4 . Mo3 . O12 . 38.96(7) yes
Mo5 . Mo3 . O12 . 140.55(8) yes
Mo6 . Mo3 . O12 . 87.37(8) yes
O3 . Mo3 . O12 . 101.12(11) yes
O5 . Mo3 . O9 . 80.29(9) yes
O5 . Mo3 . O10 . 97.14(11) yes
O9 . Mo3 . O10 . 176.23(11) yes
O5 . Mo3 . O11 . 73.61(10) yes
O9 . Mo3 . O11 . 75.77(9) yes
O10 . Mo3 . O11 . 100.90(11) yes
O5 . Mo3 . O12 . 158.86(10) yes
O9 . Mo3 . O12 . 78.79(10) yes
O10 . Mo3 . O12 . 103.61(12) yes
O11 . Mo3 . O12 . 98.21(11) yes
Mo2 . Mo4 . Mo3 . 62.151(15) yes
Mo2 . Mo4 . Mo6 . 76.966(17) yes
Mo3 . Mo4 . Mo6 . 61.491(14) yes
Mo2 . Mo4 . O8 . 33.06(7) yes
Mo3 . Mo4 . O8 . 73.11(8) yes
Mo6 . Mo4 . O8 . 109.13(7) yes
Mo2 . Mo4 . O9 . 42.91(6) yes
Mo3 . Mo4 . O9 . 43.28(6) yes
Mo6 . Mo4 . O9 . 36.10(6) yes
O8 . Mo4 . O9 . 73.42(10) yes
Mo2 . Mo4 . O12 . 82.58(6) yes
Mo3 . Mo4 . O12 . 27.89(6) yes
Mo6 . Mo4 . O12 . 83.01(6) yes
O8 . Mo4 . O12 . 79.43(9) yes
O9 . Mo4 . O12 . 71.15(8) yes
Mo2 . Mo4 . O13 . 135.04(9) yes
Mo3 . Mo4 . O13 . 111.61(9) yes
Mo6 . Mo4 . O13 . 142.88(9) yes
O8 . Mo4 . O13 . 102.24(12) yes
O9 . Mo4 . O13 . 154.89(11) yes
Mo2 . Mo4 . O14 . 91.00(9) yes
Mo3 . Mo4 . O14 . 143.91(9) yes
Mo6 . Mo4 . O14 . 90.59(9) yes
O8 . Mo4 . O14 . 97.96(11) yes
O9 . Mo4 . O14 . 100.67(11) yes
Mo2 . Mo4 . O15 . 115.19(8) yes
Mo3 . Mo4 . O15 . 76.29(8) yes
Mo6 . Mo4 . O15 . 38.90(7) yes
O8 . Mo4 . O15 . 144.87(11) yes
O9 . Mo4 . O15 . 72.55(10) yes
O12 . Mo4 . O13 . 83.75(11) yes
O12 . Mo4 . O14 . 171.80(10) yes
O13 . Mo4 . O14 . 104.43(12) yes
O12 . Mo4 . O15 . 81.62(9) yes
O13 . Mo4 . O15 . 104.78(12) yes
O14 . Mo4 . O15 . 96.62(11) yes
Mo3 . Mo5 . Mo6 . 61.544(14) yes
Mo3 . Mo5 . Mo7 . 77.076(17) yes
Mo6 . Mo5 . Mo7 . 62.087(15) yes
Mo3 . Mo5 . O5 . 39.13(7) yes
Mo6 . Mo5 . O5 . 75.15(8) yes
Mo7 . Mo5 . O5 . 115.18(8) yes
Mo3 . Mo5 . O11 . 36.40(7) yes
Mo6 . Mo5 . O11 . 43.02(6) yes
Mo7 . Mo5 . O11 . 42.80(7) yes
O5 . Mo5 . O11 . 72.54(10) yes
Mo3 . Mo5 . O16 . 88.76(9) yes
Mo6 . Mo5 . O16 . 142.35(9) yes
Mo7 . Mo5 . O16 . 90.52(9) yes
O5 . Mo5 . O16 . 96.79(11) yes
O11 . Mo5 . O16 . 99.35(11) yes
Mo3 . Mo5 . O17 . 143.72(9) yes
Mo6 . Mo5 . O17 . 112.81(9) yes
Mo7 . Mo5 . O17 . 134.82(9) yes
O5 . Mo5 . O17 . 105.03(12) yes
O11 . Mo5 . O17 . 155.82(10) yes
Mo3 . Mo5 . O18 . 83.09(6) yes
Mo6 . Mo5 . O18 . 28.08(6) yes
Mo7 . Mo5 . O18 . 82.74(6) yes
O5 . Mo5 . O18 . 80.06(10) yes
O11 . Mo5 . O18 . 71.07(8) yes
Mo3 . Mo5 . O19 . 109.15(7) yes
Mo6 . Mo5 . O19 . 73.52(8) yes
Mo7 . Mo5 . O19 . 32.82(7) yes
O5 . Mo5 . O19 . 144.48(11) yes
O11 . Mo5 . O19 . 73.24(10) yes
O16 . Mo5 . O17 . 104.81(13) yes
O16 . Mo5 . O18 . 170.40(11) yes
O17 . Mo5 . O18 . 84.78(11) yes
O16 . Mo5 . O19 . 97.82(11) yes
O17 . Mo5 . O19 . 102.22(12) yes
O18 . Mo5 . O19 . 80.19(10) yes
Mo4 . Mo6 . Mo3 . 61.978(14) yes
Mo4 . Mo6 . Mo5 . 118.282(15) yes
Mo3 . Mo6 . Mo5 . 56.306(13) yes
Mo4 . Mo6 . Mo8 . 72.543(16) yes
Mo3 . Mo6 . Mo8 . 96.480(17) yes
Mo5 . Mo6 . Mo8 . 112.831(17) yes
Mo4 . Mo6 . O9 . 41.93(7) yes
Mo3 . Mo6 . O9 . 42.30(7) yes
Mo5 . Mo6 . O9 . 88.13(8) yes
Mo8 . Mo6 . O9 . 111.09(7) yes
Mo4 . Mo6 . O11 . 85.95(6) yes
Mo3 . Mo6 . O11 . 33.71(6) yes
Mo5 . Mo6 . O11 . 39.95(6) yes
Mo8 . Mo6 . O11 . 81.77(6) yes
O9 . Mo6 . O11 . 76.01(9) yes
Mo4 . Mo6 . O15 . 34.12(7) yes
Mo3 . Mo6 . O15 . 74.44(7) yes
Mo5 . Mo6 . O15 . 120.55(7) yes
Mo8 . Mo6 . O15 . 38.51(7) yes
O9 . Mo6 . O15 . 73.58(10) yes
Mo4 . Mo6 . O18 . 140.69(8) yes
Mo3 . Mo6 . O18 . 87.05(8) yes
Mo5 . Mo6 . O18 . 39.00(7) yes
Mo8 . Mo6 . O18 . 138.90(8) yes
O9 . Mo6 . O18 . 98.91(11) yes
Mo4 . Mo6 . O20 . 89.83(9) yes
Mo3 . Mo6 . O20 . 142.59(9) yes
Mo5 . Mo6 . O20 . 143.00(9) yes
Mo8 . Mo6 . O20 . 97.69(9) yes
O9 . Mo6 . O20 . 100.31(11) yes
Mo4 . Mo6 . O21 . 111.02(8) yes
Mo3 . Mo6 . O21 . 107.51(7) yes
Mo5 . Mo6 . O21 . 87.40(8) yes
Mo8 . Mo6 . O21 . 39.33(8) yes
O9 . Mo6 . O21 . 142.65(10) yes
O11 . Mo6 . O15 . 80.59(9) yes
O11 . Mo6 . O18 . 78.92(10) yes
O15 . Mo6 . O18 . 159.37(10) yes
O11 . Mo6 . O20 . 175.71(11) yes
O15 . Mo6 . O20 . 96.31(11) yes
O18 . Mo6 . O20 . 104.01(12) yes
O11 . Mo6 . O21 . 76.93(10) yes
O15 . Mo6 . O21 . 77.01(10) yes
O18 . Mo6 . O21 . 100.61(11) yes
O20 . Mo6 . O21 . 105.37(11) yes
Mo5 . Mo7 . Mo8 . 121.048(17) yes
Mo5 . Mo7 . O11 . 43.32(6) yes
Mo8 . Mo7 . O11 . 86.21(7) yes
Mo5 . Mo7 . O19 . 32.83(7) yes
Mo8 . Mo7 . O19 . 127.23(7) yes
O11 . Mo7 . O19 . 73.75(10) yes
Mo5 . Mo7 . O21 . 86.42(7) yes
Mo8 . Mo7 . O21 . 43.31(6) yes
O11 . Mo7 . O21 . 72.86(9) yes
O19 . Mo7 . O21 . 83.95(10) yes
Mo5 . Mo7 . O22 . 92.33(9) yes
Mo8 . Mo7 . O22 . 127.17(9) yes
O11 . Mo7 . O22 . 95.52(11) yes
O19 . Mo7 . O22 . 103.41(12) yes
O21 . Mo7 . O22 . 164.19(11) yes
Mo5 . Mo7 . O23 . 128.12(9) yes
Mo8 . Mo7 . O23 . 86.27(9) yes
O11 . Mo7 . O23 . 158.73(10) yes
O19 . Mo7 . O23 . 95.30(12) yes
O21 . Mo7 . O23 . 88.11(11) yes
Mo5 . Mo7 . O24 . 127.56(8) yes
Mo8 . Mo7 . O24 . 32.69(7) yes
O11 . Mo7 . O24 . 84.27(10) yes
O19 . Mo7 . O24 . 152.53(10) yes
O21 . Mo7 . O24 . 73.80(9) yes
O22 . Mo7 . O23 . 104.87(12) yes
O22 . Mo7 . O24 . 94.77(11) yes
O23 . Mo7 . O24 . 99.78(12) yes
Mo7 . Mo8 . Mo6 . 63.027(16) yes
Mo7 . Mo8 . O15 . 84.74(7) yes
Mo6 . Mo8 . O15 . 38.43(7) yes
Mo7 . Mo8 . O21 . 44.56(6) yes
Mo6 . Mo8 . O21 . 32.21(7) yes
O15 . Mo8 . O21 . 69.92(10) yes
Mo7 . Mo8 . O24 . 33.11(7) yes
Mo6 . Mo8 . O24 . 82.54(8) yes
O15 . Mo8 . O24 . 84.29(10) yes
O21 . Mo8 . O24 . 75.42(9) yes
Mo7 . Mo8 . O25 . 133.80(10) yes
Mo6 . Mo8 . O25 . 130.65(10) yes
O15 . Mo8 . O25 . 92.45(12) yes
O21 . Mo8 . O25 . 162.13(12) yes
O24 . Mo8 . O25 . 100.68(12) yes
Mo7 . Mo8 . O26 . 86.00(10) yes
Mo6 . Mo8 . O26 . 123.83(10) yes
O15 . Mo8 . O26 . 162.16(12) yes
O21 . Mo8 . O26 . 92.87(12) yes
O24 . Mo8 . O26 . 96.13(12) yes
Mo7 . Mo8 . F2 . 126.69(8) yes
Mo6 . Mo8 . F2 . 74.75(8) yes
O15 . Mo8 . F2 . 81.22(10) yes
O21 . Mo8 . F2 . 82.48(10) yes
O24 . Mo8 . F2 . 156.69(11) yes
O25 . Mo8 . O26 . 104.94(14) yes
O25 . Mo8 . F2 . 98.10(12) yes
O26 . Mo8 . F2 . 92.22(12) yes
Mo2 . O3 . Mo1 . 91.93(8) yes
Mo2 . O3 . Mo3 . 111.77(11) yes
Mo1 . O3 . Mo3 . 108.38(11) yes
Mo2 . O4 . Mo1 . 113.91(11) yes
Mo3 . O5 . Mo1 . 103.73(10) yes
Mo3 . O5 . Mo5 . 106.67(11) yes
Mo1 . O5 . Mo5 . 148.97(14) yes
Mo2 . O8 . Mo4 . 113.91(12) yes
Mo3 . O9 . Mo4 . 96.86(8) yes
Mo3 . O9 . Mo2 . 97.59(9) yes
Mo4 . O9 . Mo2 . 93.95(10) yes
Mo3 . O9 . Mo6 . 104.00(10) yes
Mo4 . O9 . Mo6 . 101.96(11) yes
Mo2 . O9 . Mo6 . 151.25(12) yes
Mo6 . O11 . Mo5 . 97.03(8) yes
Mo6 . O11 . Mo7 . 97.91(9) yes
Mo5 . O11 . Mo7 . 93.88(10) yes
Mo6 . O11 . Mo3 . 104.22(11) yes
Mo5 . O11 . Mo3 . 101.18(11) yes
Mo7 . O11 . Mo3 . 151.32(12) yes
Mo4 . O12 . Mo3 . 113.15(11) yes
Mo8 . O15 . Mo6 . 103.06(10) yes
Mo8 . O15 . Mo4 . 149.52(14) yes
Mo6 . O15 . Mo4 . 106.97(11) yes
Mo5 . O18 . Mo6 . 112.92(11) yes
Mo5 . O19 . Mo7 . 114.35(12) yes
Mo7 . O21 . Mo8 . 92.13(8) yes
Mo7 . O21 . Mo6 . 111.51(11) yes
Mo8 . O21 . Mo6 . 108.46(12) yes
Mo7 . O24 . Mo8 . 114.20(11) yes
C1 . N1 . C3 . 113.9(3) yes
C2 . N2 . C5 . 113.9(3) yes
C7 . N3 . C9 . 114.0(3) yes
C8 . N4 . C11 . 114.8(3) yes
C13 . N5 . C15 . 113.0(3) yes
C14 . N6 . C17 . 114.1(3) yes
N1 . C1 . C2 . 108.8(3) yes
C1 . C2 . N2 . 108.1(3) yes
N1 . C3 . C4 . 110.8(3) yes
N2 . C5 . C6 . 109.6(3) yes
N3 . C7 . C8 . 113.6(3) yes
C7 . C8 . N4 . 112.9(3) yes
N3 . C9 . C10 . 112.4(3) yes
N4 . C11 . C12 . 111.4(3) yes
N5 . C13 . C14 . 113.9(3) yes
C13 . C14 . N6 . 112.4(3) yes
N5 . C15 . C16 . 112.9(3) yes
N6 . C17 . C18 . 111.5(3) yes

loop_
_geom_bond_atom_site_label_1
_geom_bond_site_symmetry_1
_geom_bond_atom_site_label_2
_geom_bond_site_symmetry_2
_geom_bond_distance
_geom_bond_publ_flag
Mo1 . Mo2 . 3.2574(7) yes
Mo1 . Mo3 . 3.3584(6) yes
Mo1 . O1 . 1.712(3) yes
Mo1 . O2 . 1.704(3) yes
Mo1 . O3 . 2.249(2) yes
Mo1 . O4 . 1.933(2) yes
Mo1 . O5 . 2.133(3) yes
Mo1 . F1 . 1.984(2) yes
Mo2 . Mo4 . 3.2433(6) yes
Mo2 . O3 . 2.282(2) yes
Mo2 . O4 . 1.953(3) yes
Mo2 . O6 . 1.724(3) yes
Mo2 . O7 . 1.711(2) yes
Mo2 . O8 . 1.935(2) yes
Mo2 . O9 . 2.213(2) yes
Mo3 . Mo4 . 3.4438(7) yes
Mo3 . Mo5 . 3.2441(6) yes
Mo3 . Mo6 . 3.4281(6) yes
Mo3 . O3 . 1.884(2) yes
Mo3 . O5 . 2.137(2) yes
Mo3 . O9 . 2.378(2) yes
Mo3 . O10 . 1.702(2) yes
Mo3 . O11 . 1.963(3) yes
Mo3 . O12 . 1.752(3) yes
Mo4 . Mo6 . 3.2542(6) yes
Mo4 . O8 . 1.934(3) yes
Mo4 . O9 . 2.223(3) yes
Mo4 . O12 . 2.355(2) yes
Mo4 . O13 . 1.719(3) yes
Mo4 . O14 . 1.714(2) yes
Mo4 . O15 . 1.909(3) yes
Mo5 . Mo6 . 3.4475(7) yes
Mo5 . Mo7 . 3.2440(6) yes
Mo5 . O5 . 1.903(3) yes
Mo5 . O11 . 2.231(2) yes
Mo5 . O16 . 1.717(2) yes
Mo5 . O17 . 1.714(3) yes
Mo5 . O18 . 2.356(2) yes
Mo5 . O19 . 1.930(3) yes
Mo6 . Mo8 . 3.3488(6) yes
Mo6 . O9 . 1.960(2) yes
Mo6 . O11 . 2.370(2) yes
Mo6 . O15 . 2.137(2) yes
Mo6 . O18 . 1.762(3) yes
Mo6 . O20 . 1.705(2) yes
Mo6 . O21 . 1.882(3) yes
Mo7 . Mo8 . 3.2599(7) yes
Mo7 . O11 . 2.209(3) yes
Mo7 . O19 . 1.930(2) yes
Mo7 . O21 . 2.289(2) yes
Mo7 . O22 . 1.708(2) yes
Mo7 . O23 . 1.727(3) yes
Mo7 . O24 . 1.952(3) yes
Mo8 . O15 . 2.140(3) yes
Mo8 . O21 . 2.238(3) yes
Mo8 . O24 . 1.930(2) yes
Mo8 . O25 . 1.713(3) yes
Mo8 . O26 . 1.713(3) yes
Mo8 . F2 . 1.978(2) yes
O27 . H1 . 1.000 no
O27 . H2 . 0.999 no
O28 . H3 . 0.997 no
O28 . H4 . 0.999 no
O29 . H5 . 1.000 no
O29 . H6 . 0.998 no
O30 . H7 . 0.999 no
O30 . H8 . 1.000 no
N1 . C1 . 1.484(5) yes
N1 . C3 . 1.494(5) yes
N1 . H9 . 0.998 no
N1 . H10 . 1.001 no
N2 . C2 . 1.480(5) yes
N2 . C5 . 1.505(5) yes
N2 . H15 . 1.000 no
N2 . H16 . 0.999 no
N3 . C7 . 1.490(5) yes
N3 . C9 . 1.507(5) yes
N3 . H27 . 0.998 no
N3 . H28 . 1.002 no
N4 . C8 . 1.499(5) yes
N4 . C11 . 1.495(5) yes
N4 . H33 . 1.003 no
N4 . H34 . 1.000 no
N5 . C13 . 1.484(5) yes
N5 . C15 . 1.507(5) yes
N5 . H45 . 1.000 no
N5 . H46 . 1.000 no
N6 . C14 . 1.499(5) yes
N6 . C17 . 1.495(5) yes
N6 . H51 . 0.998 no
N6 . H52 . 1.000 no
C1 . C2 . 1.514(5) yes
C1 . H11 . 0.971 no
C1 . H12 . 0.966 no
C2 . H13 . 0.966 no
C2 . H14 . 0.970 no
C3 . C4 . 1.508(5) yes
C3 . H17 . 0.978 no
C3 . H18 . 0.970 no
C4 . H19 . 0.950 no
C4 . H20 . 0.960 no
C4 . H21 . 0.964 no
C5 . C6 . 1.509(6) yes
C5 . H22 . 0.974 no
C5 . H23 . 0.973 no
C6 . H24 . 0.960 no
C6 . H25 . 0.960 no
C6 . H26 . 0.964 no
C7 . C8 . 1.511(5) yes
C7 . H29 . 0.971 no
C7 . H30 . 0.974 no
C8 . H31 . 0.964 no
C8 . H32 . 0.978 no
C9 . C10 . 1.508(5) yes
C9 . H35 . 0.961 no
C9 . H36 . 0.970 no
C10 . H37 . 0.964 no
C10 . H38 . 0.963 no
C10 . H39 . 0.957 no
C11 . C12 . 1.518(6) yes
C11 . H40 . 0.969 no
C11 . H41 . 0.974 no
C12 . H42 . 0.959 no
C12 . H43 . 0.962 no
C12 . H44 . 0.962 no
C13 . C14 . 1.512(5) yes
C13 . H47 . 0.970 no
C13 . H48 . 0.966 no
C14 . H49 . 0.975 no
C14 . H50 . 0.972 no
C15 . C16 . 1.512(5) yes
C15 . H53 . 0.972 no
C15 . H54 . 0.970 no
C16 . H55 . 0.960 no
C16 . H56 . 0.962 no
C16 . H57 . 0.950 no
C17 . C18 . 1.512(6) yes
C17 . H58 . 0.965 no
C17 . H59 . 0.973 no
C18 . H60 . 0.960 no
C18 . H61 . 0.960 no
C18 . H62 . 0.962 no

loop_
_geom_hbond_atom_site_label_D
_geom_hbond_site_symmetry_D
_geom_hbond_atom_site_label_H
_geom_hbond_site_symmetry_H
_geom_hbond_atom_site_label_A
_geom_hbond_site_symmetry_A
_geom_hbond_angle_DHA
_geom_hbond_distance_DH
_geom_hbond_distance_HA
_geom_hbond_distance_DA
_geom_hbond_publ_flag
O27 . H1 . O13 2_666 150 1.00 1.92 2.828(2) yes
O27 . H2 . O28 2_665 155 1.00 1.93 2.864(2) yes
O28 . H3 . O25 2_666 158 1.00 1.89 2.837(2) yes
O29 . H5 . O17 1_565 144 1.00 2.00 2.869(2) yes
O29 . H6 . O2 2_766 164 1.00 2.01 2.976(2) yes
O30 . H7 . O29 2_666 163 1.00 1.87 2.842(2) yes
O30 . H8 . O18 2_656 146 1.00 2.07 2.949(2) yes
N1 . H9 . O27 . 168 1.00 1.78 2.764(2) yes
N1 . H10 . O4 2_656 164 1.00 1.76 2.738(2) yes
N2 . H15 . O24 2_666 166 1.00 1.70 2.680(2) yes
N2 . H16 . O30 . 167 1.00 1.74 2.725(2) yes
N3 . H27 . O10 . 127 1.00 2.12 2.826(2) yes
N3 . H27 . O16 . 134 1.00 2.14 2.927(2) yes
N3 . H28 . O26 1_655 138 1.00 2.03 2.855(2) yes
N4 . H34 . O23 1_655 143 1.00 2.08 2.944(2) yes
N5 . H45 . O20 1_655 130 1.00 2.10 2.847(2) yes
N5 . H46 . O1 . 135 1.00 2.10 2.894(2) yes
N6 . H52 . O6 . 135 1.00 2.14 2.938(2) yes
